data_4125845
loop_
_publ_author_name
'Tran, T. Thao'
'Young, Joshua'
'Rondinelli, James M.'
'Halasyamani, P. Shiv'

_publ_section_title
;
 Mixed-Metal Carbonate Fluorides as Deep-Ultraviolet Nonlinear Optical
 Materials.
;
_journal_issue 3
_journal_name_full 'Journal of the American Chemical Society'
_journal_page_first 1285
_journal_page_last 1295
_journal_paper_doi 10.1021/jacs.6b11965
_journal_volume 139
_journal_year 2017
_chemical_formula_sum 'C F K Mg O3'
_chemical_formula_weight 142.42
_chemical_name_systematic
; 
 ? 
;
_space_group_IT_number 189
_symmetry_cell_setting hexagonal
_symmetry_space_group_name_Hall 'P -6 -2'
_symmetry_space_group_name_H-M 'P -6 2 m'
_atom_sites_solution_hydrogens none
_atom_sites_solution_primary direct
_atom_sites_solution_secondary difmap
_audit_creation_method SHELXL-97
_cell_angle_alpha 90.00
_cell_angle_beta 90.00
_cell_angle_gamma 120.00
_cell_formula_units_Z 3
_cell_length_a 8.8437(2)
_cell_length_b 8.8437(2)
_cell_length_c 3.92540(10)
_cell_measurement_reflns_used 2061
_cell_measurement_temperature 296(2)
_cell_measurement_theta_max 24.98
_cell_measurement_theta_min 2.66
_cell_volume 265.878(11)
_computing_cell_refinement 'SAINT v7.60A (Bruker-Nonius, 2013)'
_computing_data_collection 'APEX2 v2013.4-1 (Bruker-Nonius, 2013)'
_computing_data_reduction 'SAINT v7.60A (Bruker-Nonius, 2013)'
_computing_structure_refinement 'SHELXS v6.12 (G.M. Sheldrick, 1997)'
_computing_structure_solution 'SHELXS v6.12 (G.M. Sheldrick, 1997)'
_diffrn_ambient_temperature 296(2)
_diffrn_detector_area_resol_mean 4K
_diffrn_measured_fraction_theta_full 0.984
_diffrn_measured_fraction_theta_max 0.984
_diffrn_measurement_device_type 'Bruker DUO APEX II'
_diffrn_measurement_method CCD
_diffrn_radiation_monochromator graphite
_diffrn_radiation_source 'fine-focus sealed tube'
_diffrn_radiation_type MoK\a
_diffrn_radiation_wavelength 0.71073
_diffrn_reflns_av_R_equivalents 0.0111
_diffrn_reflns_av_sigmaI/netI 0.0088
_diffrn_reflns_limit_h_max 10
_diffrn_reflns_limit_h_min -10
_diffrn_reflns_limit_k_max 10
_diffrn_reflns_limit_k_min -10
_diffrn_reflns_limit_l_max 4
_diffrn_reflns_limit_l_min -4
_diffrn_reflns_number 2061
_diffrn_reflns_theta_full 24.98
_diffrn_reflns_theta_max 24.98
_diffrn_reflns_theta_min 2.66
_diffrn_standards_decay_% 0.0
_exptl_absorpt_coefficient_mu 1.552
_exptl_absorpt_correction_T_max 0.769
_exptl_absorpt_correction_T_min 0.743
_exptl_absorpt_correction_type empirical
_exptl_absorpt_process_details 'SAINT v7.60A'
_exptl_crystal_colour colorless
_exptl_crystal_density_diffrn 2.668
_exptl_crystal_density_method 'not measured'
_exptl_crystal_description block
_exptl_crystal_F_000 210
_exptl_crystal_size_max 0.09
_exptl_crystal_size_mid 0.08
_exptl_crystal_size_min 0.07
_refine_diff_density_max 0.589
_refine_diff_density_min -0.684
_refine_diff_density_rms 0.132
_refine_ls_abs_structure_details 'Flack H D (1983), Acta Cryst. A39, 876-881'
_refine_ls_abs_structure_Flack 0.10(3)
_refine_ls_extinction_expression Fc^*^=kFc[1+0.001xFc^2^\l^3^/sin(2\q)]^-1/4^
_refine_ls_extinction_method SHELXL
_refine_ls_goodness_of_fit_ref 1.157
_refine_ls_hydrogen_treatment none
_refine_ls_matrix_type full
_refine_ls_number_parameters 29
_refine_ls_number_reflns 203
_refine_ls_number_restraints 0
_refine_ls_restrained_S_all 1.157
_refine_ls_R_factor_all 0.0492
_refine_ls_R_factor_gt 0.0492
_refine_ls_shift/su_max 0.001
_refine_ls_shift/su_mean 0.000
_refine_ls_structure_factor_coef Fsqd
_refine_ls_weighting_details 'calc w=1/[\s^2^(Fo^2^)+(0.0002P)^2^+3.4054P] where P=(Fo^2^+2Fc^2^)/3'
_refine_ls_weighting_scheme calc
_refine_ls_wR_factor_gt 0.1165
_refine_ls_wR_factor_ref 0.1165
_reflns_number_gt 203
_reflns_number_total 203
_reflns_threshold_expression >2sigma(I)
_cod_data_source_file ja6b11965_si_002.cif
_cod_data_source_block Full1
_cod_depositor_comments
;
The following automatic conversions were performed:

'_symmetry_cell_setting' value 'Hexagonal' changed to 'hexagonal'
according to
/home/data/users/saulius/crontab/automatic-downloads/current/ACS/lib/dictionaries/cif_core.dic
dictionary named 'cif_core.dic' version 2.4.2 from 2011-04-26.

'_exptl_absorpt_correction_type' value 'Empirical' changed to
'empirical' according to
/home/data/users/saulius/crontab/automatic-downloads/current/ACS/lib/dictionaries/cif_core.dic
dictionary named 'cif_core.dic' version 2.4.2 from 2011-04-26.

Automatic conversion script
Id: cif_fix_values 4973 2017-02-22 13:04:09Z antanas 
;
_cod_original_sg_symbol_H-M P-62m
_cod_database_code 4125845

loop_
_symmetry_equiv_pos_as_xyz
'x, y, z'
'-y, x-y, z'
'-x+y, -x, z'
'x, y, -z'
'-y, x-y, -z'
'-x+y, -x, -z'
'y, x, -z'
'x-y, -y, -z'
'-x, -x+y, -z'
'y, x, z'
'x-y, -y, z'
'-x, -x+y, z'

loop_
_atom_site_label
_atom_site_type_symbol
_atom_site_fract_x
_atom_site_fract_y
_atom_site_fract_z
_atom_site_U_iso_or_equiv
_atom_site_adp_type
_atom_site_occupancy
_atom_site_symmetry_multiplicity
_atom_site_calc_flag
_atom_site_refinement_flags
_atom_site_disorder_group
K K 0.0000 0.3711(4) 0.0000 0.0265(10) Uani 1 4 d S .
Mg Mg 0.0000 0.7092(5) 0.5000 0.0175(13) Uani 1 4 d S .
F F 0.2838(10) 0.2838(10) 0.0000 0.028(2) Uani 1 4 d S .
O1 O 0.1789(16) 0.6351(17) 0.5000 0.029(3) Uiso 0.60 2 d SP 1
O1' O 0.249(3) 0.738(3) 0.5000 0.023(4) Uiso 0.40 2 d SP 2
O2 O 0.0000 0.1499(12) 0.5000 0.019(2) Uani 1 4 d S .
C1 C 0.3333 0.6667 0.5000 0.014(3) Uani 1 6 d S .
C2 C 0.0000 0.0000 0.5000 0.010(5) Uani 1 12 d S .

loop_
_atom_site_aniso_label
_atom_site_aniso_U_11
_atom_site_aniso_U_22
_atom_site_aniso_U_33
_atom_site_aniso_U_23
_atom_site_aniso_U_13
_atom_site_aniso_U_12
K 0.045(2) 0.0243(12) 0.0172(16) 0.000 0.000 0.0224(10)
Mg 0.026(3) 0.0152(18) 0.015(2) 0.000 0.000 0.0129(15)
F 0.035(4) 0.035(4) 0.010(4) 0.000 0.000 0.015(4)
O2 0.023(5) 0.013(4) 0.023(5) 0.000 0.000 0.011(2)
C1 0.009(4) 0.009(4) 0.026(8) 0.000 0.000 0.004(2)
C2 0.009(7) 0.009(7) 0.008(9) 0.000 0.000 0.003(3)

loop_
_atom_type_symbol
_atom_type_description
_atom_type_scat_dispersion_real
_atom_type_scat_dispersion_imag
_atom_type_scat_source
C C 0.0033 0.0016 'International Tables Vol C Tables 4.2.6.8 and 6.1.1.4'
O O 0.0106 0.0060 'International Tables Vol C Tables 4.2.6.8 and 6.1.1.4'
F F 0.0171 0.0103 'International Tables Vol C Tables 4.2.6.8 and 6.1.1.4'
Mg Mg 0.0486 0.0363 'International Tables Vol C Tables 4.2.6.8 and 6.1.1.4'
K K 0.2009 0.2494 'International Tables Vol C Tables 4.2.6.8 and 6.1.1.4'

loop_
_geom_angle_atom_site_label_1
_geom_angle_atom_site_label_2
_geom_angle_atom_site_label_3
_geom_angle
_geom_angle_site_symmetry_1
_geom_angle_site_symmetry_3
O2 K O2 90.2(3) 1_554 .
O2 K O1' 121.0(4) 1_554 2_665
O2 K O1' 61.7(4) . 2_665
O2 K O1' 61.7(4) 1_554 7_455
O2 K O1' 121.0(4) . 7_455
O1' K O1' 176.7(9) 2_665 7_455
O2 K O1' 61.7(4) 1_554 2_664
O2 K O1' 121.0(4) . 2_664
O1' K O1' 88.7(6) 2_665 2_664
O1' K O1' 91.2(6) 7_455 2_664
O2 K O1' 121.0(4) 1_554 7_456
O2 K O1' 61.7(4) . 7_456
O1' K O1' 91.2(6) 2_665 7_456
O1' K O1' 88.7(6) 7_455 7_456
O1' K O1' 176.7(9) 2_664 7_456
O2 K O1 150.5(2) 1_554 .
O2 K O1 83.9(3) . .
O1' K O1 32.7(4) 2_665 .
O1' K O1 144.1(6) 7_455 .
O1' K O1 97.0(3) 2_664 .
O1' K O1 81.2(4) 7_456 .
O2 K O1 83.9(3) 1_554 9
O2 K O1 150.5(2) . 9
O1' K O1 144.1(6) 2_665 9
O1' K O1 32.7(4) 7_455 9
O1' K O1 81.2(4) 2_664 9
O1' K O1 97.0(3) 7_456 9
O1 K O1 114.4(5) . 9
O2 K O1 83.9(3) 1_554 1_554
O2 K O1 150.5(2) . 1_554
O1' K O1 97.0(3) 2_665 1_554
O1' K O1 81.2(4) 7_455 1_554
O1' K O1 32.7(4) 2_664 1_554
O1' K O1 144.1(6) 7_456 1_554
O1 K O1 87.1(4) . 1_554
O1 K O1 57.5(5) 9 1_554
O2 K O1 150.5(2) 1_554 9_556
O2 K O1 83.9(3) . 9_556
O1' K O1 81.2(4) 2_665 9_556
O1' K O1 97.0(3) 7_455 9_556
O1' K O1 144.1(6) 2_664 9_556
O1' K O1 32.7(4) 7_456 9_556
O1 K O1 57.5(5) . 9_556
O1 K O1 87.1(4) 9 9_556
O1 K O1 114.4(5) 1_554 9_556
O2 K F 61.22(15) 1_554 2
O2 K F 61.22(15) . 2
O1' K F 122.8(4) 2_665 2
O1' K F 59.8(4) 7_455 2
O1' K F 122.8(4) 2_664 2
O1' K F 59.8(4) 7_456 2
O1 K F 136.17(18) . 2
O1 K F 91.0(3) 9 2
O1 K F 136.17(18) 1_554 2
O1 K F 91.0(3) 9_556 2
O2 K F 61.22(15) 1_554 .
O2 K F 61.22(15) . .
O1' K F 59.8(4) 2_665 .
O1' K F 122.8(4) 7_455 .
O1' K F 59.8(4) 2_664 .
O1' K F 122.8(4) 7_456 .
O1 K F 91.0(3) . .
O1 K F 136.17(18) 9 .
O1 K F 91.0(3) 1_554 .
O1 K F 136.17(18) 9_556 .
F K F 94.0(3) 2 .
F Mg F 176.4(6) 3_566 3_565
F Mg O1 91.3(2) 3_566 9_556
F Mg O1 91.3(2) 3_565 9_556
F Mg O1 91.3(2) 3_566 .
F Mg O1 91.3(2) 3_565 .
O1 Mg O1 86.9(8) 9_556 .
F Mg O1' 90.73(13) 3_566 9_556
F Mg O1' 90.73(13) 3_565 9_556
O1 Mg O1' 22.6(5) 9_556 9_556
O1 Mg O1' 109.5(9) . 9_556
F Mg O1' 90.73(13) 3_566 .
F Mg O1' 90.73(13) 3_565 .
O1 Mg O1' 109.5(8) 9_556 .
O1 Mg O1' 22.6(5) . .
O1' Mg O1' 132.1(11) 9_556 .
F Mg O2 88.4(3) 3_566 3_565
F Mg O2 88.4(3) 3_565 3_565
O1 Mg O2 167.6(5) 9_556 3_565
O1 Mg O2 105.5(4) . 3_565
O1' Mg O2 144.9(7) 9_556 3_565
O1' Mg O2 82.9(6) . 3_565
F Mg O2 88.4(3) 3_566 2_565
F Mg O2 88.4(3) 3_565 2_565
O1 Mg O2 105.5(4) 9_556 2_565
O1 Mg O2 167.6(5) . 2_565
O1' Mg O2 82.9(6) 9_556 2_565
O1' Mg O2 144.9(7) . 2_565
O2 Mg O2 62.0(6) 3_565 2_565
F Mg C2 88.2(3) 3_566 1_565
F Mg C2 88.2(3) 3_565 1_565
O1 Mg C2 136.5(4) 9_556 1_565
O1 Mg C2 136.5(4) . 1_565
O1' Mg C2 113.9(6) 9_556 1_565
O1' Mg C2 113.9(6) . 1_565
O2 Mg C2 31.0(3) 3_565 1_565
O2 Mg C2 31.0(3) 2_565 1_565
F Mg K 125.1(3) 3_566 .
F Mg K 58.5(3) 3_565 .
O1 Mg K 52.6(3) 9_556 .
O1 Mg K 52.6(3) . .
O1' Mg K 70.2(5) 9_556 .
O1' Mg K 70.2(5) . .
O2 Mg K 135.76(17) 3_565 .
O2 Mg K 135.76(17) 2_565 .
C2 Mg K 146.71(5) 1_565 .
F Mg K 58.5(3) 3_566 1_556
F Mg K 125.1(3) 3_565 1_556
O1 Mg K 52.6(3) 9_556 1_556
O1 Mg K 52.6(3) . 1_556
O1' Mg K 70.2(5) 9_556 1_556
O1' Mg K 70.2(5) . 1_556
O2 Mg K 135.76(17) 3_565 1_556
O2 Mg K 135.76(17) 2_565 1_556
C2 Mg K 146.71(5) 1_565 1_556
K Mg K 66.57(10) . 1_556
F Mg K 56.18(9) 3_566 3_566
F Mg K 122.69(12) 3_565 3_566
O1 Mg K 137.3(2) 9_556 3_566
O1 Mg K 69.1(3) . 3_566
O1' Mg K 146.28(10) 9_556 3_566
O1' Mg K 51.6(4) . 3_566
O2 Mg K 50.8(2) 3_565 3_566
O2 Mg K 100.7(3) 2_565 3_566
C2 Mg K 74.92(8) 1_565 3_566
K Mg K 121.24(8) . 3_566
K Mg K 85.21(5) 1_556 3_566
Mg F Mg 176.4(7) 2_665 2_664
Mg F K 90.53(9) 2_665 .
Mg F K 90.53(9) 2_664 .
Mg F K 90.53(9) 2_665 3
Mg F K 90.53(9) 2_664 3
K F K 146.0(3) . 3
Mg F K 88.2(3) 2_665 2_665
Mg F K 88.2(3) 2_664 2_665
K F K 107.00(17) . 2_665
K F K 107.00(17) 3 2_665
C1 O1 Mg 152.3(9) . .
C1 O1 K 106.3(5) . .
Mg O1 K 93.6(4) . .
C1 O1 K 106.3(5) . 1_556
Mg O1 K 93.6(4) . 1_556
K O1 K 87.1(4) . 1_556
C1 O1 K 79.4(5) . 3_566
Mg O1 K 77.9(4) . 3_566
K O1 K 168.6(4) . 3_566
K O1 K 100.86(7) 1_556 3_566
C1 O1 K 79.4(5) . 3_565
Mg O1 K 77.9(4) . 3_565
K O1 K 100.86(7) . 3_565
K O1 K 168.6(4) 1_556 3_565
K O1 K 70.1(2) 3_566 3_565
C1 O1' Mg 146.6(15) . .
C1 O1' K 110.7(9) . 3_566
Mg O1' K 92.7(7) . 3_566
C1 O1' K 110.7(9) . 3_565
Mg O1' K 92.7(7) . 3_565
K O1' K 88.7(6) 3_566 3_565
C2 O2 Mg 89.0(3) . 3_455
C2 O2 Mg 89.0(3) . 2_665
Mg O2 Mg 178.0(6) 3_455 2_665
C2 O2 K 134.91(16) . 1_556
Mg O2 K 90.72(19) 3_455 1_556
Mg O2 K 90.72(19) 2_665 1_556
C2 O2 K 134.91(16) . .
Mg O2 K 90.72(19) 3_455 .
Mg O2 K 90.72(19) 2_665 .
K O2 K 90.2(3) 1_556 .
O1' C1 O1' 120.000(6) . 3_565
O1' C1 O1' 120.000(3) . 2_665
O1' C1 O1' 120.000(3) 3_565 2_665
O1' C1 O1 38.5(8) . .
O1' C1 O1 158.5(8) 3_565 .
O1' C1 O1 81.5(8) 2_665 .
O1' C1 O1 81.5(8) . 3_565
O1' C1 O1 38.5(8) 3_565 3_565
O1' C1 O1 158.5(8) 2_665 3_565
O1 C1 O1 120.000(2) . 3_565
O1' C1 O1 158.5(8) . 2_665
O1' C1 O1 81.5(8) 3_565 2_665
O1' C1 O1 38.5(8) 2_665 2_665
O1 C1 O1 120.000(6) . 2_665
O1 C1 O1 120.000(6) 3_565 2_665
O1' C1 K 50.3(7) . 3_566
O1' C1 K 82.9(8) 3_565 3_566
O1' C1 K 139.7(4) 2_665 3_566
O1 C1 K 79.5(5) . 3_566
O1 C1 K 53.2(4) 3_565 3_566
O1 C1 K 141.5(2) 2_665 3_566
O1' C1 K 82.9(8) . .
O1' C1 K 139.7(4) 3_565 .
O1' C1 K 50.3(6) 2_665 .
O1 C1 K 53.2(4) . .
O1 C1 K 141.5(2) 3_565 .
O1 C1 K 79.5(5) 2_665 .
K C1 K 131.687(8) 3_566 .
O1' C1 K 50.3(6) . 3_565
O1' C1 K 82.9(8) 3_565 3_565
O1' C1 K 139.7(4) 2_665 3_565
O1 C1 K 79.5(5) . 3_565
O1 C1 K 53.2(4) 3_565 3_565
O1 C1 K 141.5(2) 2_665 3_565
K C1 K 70.14(3) 3_566 3_565
K C1 K 90.275(19) . 3_565
O1' C1 K 82.9(8) . 1_556
O1' C1 K 139.7(4) 3_565 1_556
O1' C1 K 50.3(6) 2_665 1_556
O1 C1 K 53.2(4) . 1_556
O1 C1 K 141.5(2) 3_565 1_556
O1 C1 K 79.5(5) 2_665 1_556
K C1 K 90.275(19) 3_566 1_556
K C1 K 70.14(3) . 1_556
K C1 K 131.687(8) 3_565 1_556
O1' C1 K 139.7(5) . 2_666
O1' C1 K 50.3(6) 3_565 2_666
O1' C1 K 82.9(8) 2_665 2_666
O1 C1 K 141.5(2) . 2_666
O1 C1 K 79.5(5) 3_565 2_666
O1 C1 K 53.2(4) 2_665 2_666
K C1 K 90.275(19) 3_566 2_666
K C1 K 131.687(8) . 2_666
K C1 K 131.687(9) 3_565 2_666
K C1 K 90.275(19) 1_556 2_666
O1' C1 K 139.7(5) . 2_665
O1' C1 K 50.3(6) 3_565 2_665
O1' C1 K 82.9(8) 2_665 2_665
O1 C1 K 141.5(2) . 2_665
O1 C1 K 79.5(5) 3_565 2_665
O1 C1 K 53.2(4) 2_665 2_665
K C1 K 131.687(9) 3_566 2_665
K C1 K 90.275(19) . 2_665
K C1 K 90.275(19) 3_565 2_665
K C1 K 131.687(8) 1_556 2_665
K C1 K 70.14(3) 2_666 2_665
O2 C2 O2 120.000(1) 2 .
O2 C2 O2 120.000(1) 2 3
O2 C2 O2 120.000(2) . 3
O2 C2 Mg 180.0(8) 2 2_665
O2 C2 Mg 60.000(1) . 2_665
O2 C2 Mg 60.0 3 2_665
O2 C2 Mg 60.0 2 3_455
O2 C2 Mg 60.000(1) . 3_455
O2 C2 Mg 180.000(1) 3 3_455
Mg C2 Mg 120.0 2_665 3_455
O2 C2 Mg 60.000(1) 2 1_545
O2 C2 Mg 180.000(1) . 1_545
O2 C2 Mg 60.0 3 1_545
Mg C2 Mg 120.0 2_665 1_545
Mg C2 Mg 120.000(1) 3_455 1_545

loop_
_geom_bond_atom_site_label_1
_geom_bond_atom_site_label_2
_geom_bond_distance
_geom_bond_site_symmetry_2
K O2 2.771(8) 1_554
K O2 2.771(8) .
K O1' 2.808(15) 2_665
K O1' 2.808(15) 7_455
K O1' 2.808(15) 2_664
K O1' 2.808(15) 7_456
K O1 2.848(9) .
K O1 2.848(9) 9
K O1 2.848(9) 1_554
K O1 2.848(9) 9_556
K F 2.972(4) 2
K F 2.972(4) .
Mg F 1.9637(4) 3_566
Mg F 1.9637(4) 3_565
Mg O1 1.992(12) 9_556
Mg O1 1.992(12) .
Mg O1' 2.09(2) 9_556
Mg O1' 2.09(2) .
Mg O2 2.228(4) 3_565
Mg O2 2.228(4) 2_565
Mg C2 2.572(5) 1_565
Mg K 3.576(5) 1_556
Mg K 3.577(2) 3_566
F Mg 1.9637(4) 2_665
F Mg 1.9637(4) 2_664
F K 2.972(4) 3
F K 3.052(10) 2_665
O1 C1 1.250(12) .
O1 K 2.848(9) 1_556
O1 K 3.416(11) 3_566
O1 K 3.416(11) 3_565
O1' C1 1.19(2) .
O1' K 2.808(15) 3_566
O1' K 2.808(15) 3_565
O2 C2 1.326(11) .
O2 Mg 2.228(4) 3_455
O2 Mg 2.228(4) 2_665
O2 K 2.771(8) 1_556
C1 O1' 1.19(2) 3_565
C1 O1' 1.19(2) 2_665
C1 O1 1.250(13) 3_565
C1 O1 1.250(12) 2_665
C1 K 3.4159(11) 3_566
C1 K 3.4159(11) 3_565
C1 K 3.4159(11) 1_556
C1 K 3.4159(11) 2_666
C1 K 3.4159(11) 2_665
C2 O2 1.326(11) 2
C2 O2 1.326(11) 3
C2 Mg 2.572(5) 2_665
C2 Mg 2.572(5) 3_455
C2 Mg 2.572(5) 1_545
